data_7701432
loop_
_publ_author_name
'Tshentu, Zenixole'
'Dembaremba, Tendai'
'Correia, Isabel'
'Pessoa, Jo\~ao Costa'
'Gerber, Wilhelmus Jacobus'
'Kuznetsov, Maxim L.'
'Hosten, Eric Cyriel'
'Ogunlaja, Adeniyi'

_publ_section_title
;
 New V(IV)O-complexes for oxidative desulfurization of refractory sulfur
 compounds in fuel: synthesis, structure, reactivity trend and mechanistic
 studies
;
_journal_name_full 'Dalton Transactions'
_journal_paper_doi 10.1039/C9DT02505G
_journal_year 2019
_chemical_formula_moiety 'C18 H12 N6 O7 V, C2 H6 O S'
_chemical_formula_sum 'C20 H18 N6 O8 S V'
_chemical_formula_weight 553.40
_space_group_crystal_system monoclinic
_space_group_IT_number 14
_space_group_name_Hall '-P 2ybc'
_space_group_name_H-M_alt 'P 1 21/c 1'
_symmetry_space_group_name_Hall '-P 2ybc'
_symmetry_space_group_name_H-M 'P 1 21/c 1'
_atom_sites_solution_hydrogens mixed
_atom_sites_solution_primary dual
_audit_creation_method SHELXL-2018/3
_audit_update_record
;
2019-04-08 deposited with the CCDC.    2019-10-24 downloaded from the CCDC.
;
_cell_angle_alpha 90
_cell_angle_beta 108.646(2)
_cell_angle_gamma 90
_cell_formula_units_Z 4
_cell_length_a 13.8817(5)
_cell_length_b 13.0525(5)
_cell_length_c 13.1235(5)
_cell_measurement_reflns_used 9934
_cell_measurement_temperature 200(2)
_cell_measurement_theta_max 28.23
_cell_measurement_theta_min 2.26
_cell_volume 2253.05(15)
_computing_cell_refinement 'APEX2 v2011.4-1 (Bruker AXS)'
_computing_data_collection 'Bruker Instrument Service v2011.4.0.0'
_computing_data_reduction 'SAINT V7.68A (Bruker AXS, 2009)'
_computing_molecular_graphics 'Ortep-3 for Windows (Farrugia, 2012)'
_computing_publication_material 'PLATON (Spek, 2009) and MERCURY (Macrae, 2008)'
_computing_structure_refinement 'SHELXL-2018/3 (Sheldrick, 2015) and ShelXle (H\"ubschle, 2011)'
_computing_structure_solution 'SHELXT-2018/2 (Sheldrick, 2015)'
_diffrn_ambient_temperature 200(2)
_diffrn_detector_area_resol_mean 8.3333
_diffrn_measured_fraction_theta_full 1.000
_diffrn_measured_fraction_theta_max 0.998
_diffrn_measurement_device_type 'Bruker APEX-II CCD'
_diffrn_measurement_method '\f and \w scans'
_diffrn_radiation_monochromator graphite
_diffrn_radiation_source 'sealed tube'
_diffrn_radiation_type MoK\a
_diffrn_radiation_wavelength 0.71073
_diffrn_reflns_av_R_equivalents 0.0242
_diffrn_reflns_av_unetI/netI 0.0218
_diffrn_reflns_Laue_measured_fraction_full 1.000
_diffrn_reflns_Laue_measured_fraction_max 0.998
_diffrn_reflns_limit_h_max 18
_diffrn_reflns_limit_h_min -18
_diffrn_reflns_limit_k_max 17
_diffrn_reflns_limit_k_min -17
_diffrn_reflns_limit_l_max 17
_diffrn_reflns_limit_l_min -15
_diffrn_reflns_number 26442
_diffrn_reflns_point_group_measured_fraction_full 1.000
_diffrn_reflns_point_group_measured_fraction_max 0.998
_diffrn_reflns_theta_full 25.242
_diffrn_reflns_theta_max 28.319
_diffrn_reflns_theta_min 1.548
_exptl_absorpt_coefficient_mu 0.595
_exptl_absorpt_correction_T_max 1.0000
_exptl_absorpt_correction_T_min 0.9166
_exptl_absorpt_correction_type numerical
_exptl_absorpt_process_details 'SADABS V2008/1 (Bruker AXS)'
_exptl_crystal_colour 'dark blue green'
_exptl_crystal_density_diffrn 1.631
_exptl_crystal_density_method 'not measured'
_exptl_crystal_description block
_exptl_crystal_F_000 1132
_exptl_crystal_size_max 0.281
_exptl_crystal_size_mid 0.241
_exptl_crystal_size_min 0.194
_refine_diff_density_max 1.500
_refine_diff_density_min -0.560
_refine_diff_density_rms 0.068
_refine_ls_extinction_method none
_refine_ls_goodness_of_fit_ref 1.059
_refine_ls_hydrogen_treatment mixed
_refine_ls_matrix_type full
_refine_ls_number_parameters 343
_refine_ls_number_reflns 5606
_refine_ls_number_restraints 3
_refine_ls_restrained_S_all 1.080
_refine_ls_R_factor_all 0.0584
_refine_ls_R_factor_gt 0.0447
_refine_ls_shift/su_max 0.002
_refine_ls_shift/su_mean 0.000
_refine_ls_structure_factor_coef Fsqd
_refine_ls_weighting_details 'w=1/[\s^2^(Fo^2^)+(0.0638P)^2^+1.9658P] where P=(Fo^2^+2Fc^2^)/3'
_refine_ls_weighting_scheme calc
_refine_ls_wR_factor_gt 0.1199
_refine_ls_wR_factor_ref 0.1286
_reflns_Friedel_coverage 0.000
_reflns_number_gt 4551
_reflns_number_total 5606
_reflns_threshold_expression 'I > 2\s(I)'
_cod_data_source_file c9dt02505g2.cif
_cod_data_source_block ha145
_cod_database_code 7701432
_shelx_shelxl_version_number 2018/3
_shelx_space_group_comment
;
The symmetry employed for this shelxl refinement is uniquely defined
by the following loop, which should always be used as a source of
symmetry information in preference to the above space-group names.
They are only intended as comments.
;
_shelx_estimated_absorpt_t_min 0.851
_shelx_estimated_absorpt_t_max 0.893

loop_
_space_group_symop_operation_xyz
'x, y, z'
'-x, y+1/2, -z+1/2'
'-x, -y, -z'
'x, -y-1/2, z-1/2'

loop_
_atom_site_label
_atom_site_type_symbol
_atom_site_fract_x
_atom_site_fract_y
_atom_site_fract_z
_atom_site_U_iso_or_equiv
_atom_site_adp_type
_atom_site_occupancy
_atom_site_site_symmetry_order
_atom_site_calc_flag
_atom_site_refinement_flags_posn
_atom_site_refinement_flags_adp
_atom_site_refinement_flags_occupancy
_atom_site_disorder_assembly
_atom_site_disorder_group
V1 V 0.42744(3) 0.56855(3) 0.31062(3) 0.02700(12) Uani 1 1 d . . . . .
O3 O 0.39878(14) 0.58029(12) 0.18189(14) 0.0360(4) Uani 1 1 d . . . . .
O4 O 0.26920(18) 0.03593(15) 0.41841(19) 0.0548(6) Uani 1 1 d . . . . .
O11 O 0.57161(13) 0.57658(12) 0.37328(17) 0.0408(4) Uani 1 1 d . . . . .
O12 O 0.88550(14) 0.22312(14) 0.41485(16) 0.0428(4) Uani 1 1 d . . . . .
O13 O 0.98002(14) 0.35611(16) 0.42421(19) 0.0543(5) Uani 1 1 d . . . . .
O21 O 0.30495(12) 0.55326(12) 0.34624(14) 0.0326(4) Uani 1 1 d . . . . .
O22 O -0.00108(16) 0.90716(19) 0.3270(2) 0.0602(6) Uani 1 1 d . . . . .
O23 O -0.10076(15) 0.7764(2) 0.3065(2) 0.0667(7) Uani 1 1 d . . . . .
N11 N 0.44482(15) 0.41374(14) 0.34091(17) 0.0314(4) Uani 1 1 d . . . . .
N12 N 0.51051(16) 0.26000(15) 0.36634(17) 0.0322(4) Uani 1 1 d . . . . .
N13 N 0.89721(15) 0.31606(17) 0.41369(17) 0.0359(4) Uani 1 1 d . . . . .
N21 N 0.42778(13) 0.71804(14) 0.36198(15) 0.0272(4) Uani 1 1 d . . . . .
N22 N 0.37282(15) 0.86791(14) 0.39461(16) 0.0297(4) Uani 1 1 d . . . . .
N23 N -0.01644(16) 0.8145(2) 0.31982(18) 0.0469(6) Uani 1 1 d . . . . .
C111 C 0.53134(17) 0.36037(16) 0.36228(18) 0.0285(4) Uani 1 1 d . . . . .
C112 C 0.36755(19) 0.34334(18) 0.3299(2) 0.0364(5) Uani 1 1 d . . . . .
H112 H 0.297580 0.359456 0.314318 0.044 Uiso 1 1 calc R U . . .
C113 C 0.40771(19) 0.24782(18) 0.3449(2) 0.0361(5) Uani 1 1 d . . . . .
H113 H 0.372010 0.185137 0.341412 0.043 Uiso 1 1 calc R U . . .
C121 C 0.63174(16) 0.40296(16) 0.37642(18) 0.0272(4) Uani 1 1 d . . . . .
C122 C 0.64570(17) 0.51118(17) 0.3806(2) 0.0334(5) Uani 1 1 d . . . . .
C123 C 0.74324(19) 0.55064(19) 0.3936(2) 0.0423(6) Uani 1 1 d . . . . .
H123 H 0.752798 0.622770 0.395581 0.051 Uiso 1 1 calc R U . . .
C124 C 0.82498(19) 0.4877(2) 0.4034(2) 0.0397(6) Uani 1 1 d . . . . .
H124 H 0.890419 0.515567 0.412497 0.048 Uiso 1 1 calc R U . . .
C125 C 0.80986(17) 0.38246(18) 0.39977(19) 0.0311(5) Uani 1 1 d . . . . .
C126 C 0.71568(17) 0.33994(17) 0.38652(17) 0.0286(4) Uani 1 1 d . . . . .
H126 H 0.707839 0.267593 0.384239 0.034 Uiso 1 1 calc R U . . .
C211 C 0.34659(16) 0.76909(16) 0.36933(17) 0.0258(4) Uani 1 1 d . . . . .
C212 C 0.50683(17) 0.78744(17) 0.38231(19) 0.0302(5) Uani 1 1 d . . . . .
H212 H 0.573813 0.772474 0.382346 0.036 Uiso 1 1 calc R U . . .
C213 C 0.47318(18) 0.88017(17) 0.40215(19) 0.0322(5) Uani 1 1 d . . . . .
H213 H 0.511479 0.941798 0.418185 0.039 Uiso 1 1 calc R U . . .
C221 C 0.24629(16) 0.72581(16) 0.35200(17) 0.0259(4) Uani 1 1 d . . . . .
C222 C 0.23144(16) 0.61830(17) 0.34185(18) 0.0281(4) Uani 1 1 d . . . . .
C223 C 0.13358(19) 0.5782(2) 0.3275(2) 0.0354(5) Uani 1 1 d . . . . .
H223 H 0.123580 0.506165 0.323163 0.043 Uiso 1 1 calc R U . . .
C224 C 0.05265(18) 0.6414(2) 0.3197(2) 0.0383(5) Uani 1 1 d . . . . .
H224 H -0.013284 0.613834 0.308322 0.046 Uiso 1 1 calc R U . . .
C225 C 0.06868(17) 0.7462(2) 0.32871(19) 0.0356(5) Uani 1 1 d . . . . .
C226 C 0.16328(17) 0.78931(18) 0.34475(18) 0.0306(5) Uani 1 1 d . . . . .
H226 H 0.171854 0.861513 0.350801 0.037 Uiso 1 1 calc R U . . .
H12 H 0.548(2) 0.215(2) 0.372(3) 0.046(9) Uiso 1 1 d . . . . .
H22 H 0.336(2) 0.916(2) 0.404(3) 0.047(9) Uiso 1 1 d . . . . .
S4 S 0.24730(5) 0.08897(5) 0.50962(6) 0.0350(2) Uani 0.931(2) 1 d D . P A 1
C41 C 0.1700(2) 0.0061(2) 0.5559(3) 0.0503(7) Uani 0.931(2) 1 d D . P A 1
H41A H 0.153925 0.038373 0.615934 0.075 Uiso 0.931(2) 1 calc R U P A 1
H41B H 0.106819 -0.007688 0.497326 0.075 Uiso 0.931(2) 1 calc R U P A 1
H41C H 0.206143 -0.058410 0.580065 0.075 Uiso 0.931(2) 1 calc R U P A 1
C42 C 0.1569(3) 0.1834(3) 0.4499(3) 0.0723(11) Uani 0.931(2) 1 d D . P A 1
H42A H 0.139258 0.221244 0.505982 0.109 Uiso 0.931(2) 1 calc R U P A 1
H42B H 0.185279 0.230876 0.409069 0.109 Uiso 0.931(2) 1 calc R U P A 1
H42C H 0.095780 0.150974 0.401351 0.109 Uiso 0.931(2) 1 calc R U P A 1
S5 S 0.1725(8) 0.0719(7) 0.4216(8) 0.045(3) Uani 0.069(2) 1 d D . P A 2
C51 C 0.1700(2) 0.0061(2) 0.5559(3) 0.0503(7) Uani 0.069(2) 1 d D . P A 2
H51A H 0.106596 0.023964 0.569484 0.075 Uiso 0.069(2) 1 calc R U P A 2
H51B H 0.174002 -0.068409 0.549087 0.075 Uiso 0.069(2) 1 calc R U P A 2
H51C H 0.228002 0.030069 0.615807 0.075 Uiso 0.069(2) 1 calc R U P A 2
C52 C 0.1569(3) 0.1834(3) 0.4499(3) 0.0723(11) Uani 0.069(2) 1 d D . P A 2
H52A H 0.086335 0.193148 0.447894 0.109 Uiso 0.069(2) 1 calc R U P A 2
H52B H 0.202757 0.199058 0.522206 0.109 Uiso 0.069(2) 1 calc R U P A 2
H52C H 0.171724 0.229345 0.397713 0.109 Uiso 0.069(2) 1 calc R U P A 2

loop_
_atom_site_aniso_label
_atom_site_aniso_U_11
_atom_site_aniso_U_22
_atom_site_aniso_U_33
_atom_site_aniso_U_23
_atom_site_aniso_U_13
_atom_site_aniso_U_12
V1 0.0278(2) 0.01935(18) 0.0360(2) -0.00294(14) 0.01325(16) 0.00036(13)
O3 0.0486(10) 0.0234(7) 0.0408(10) -0.0044(7) 0.0211(8) -0.0053(7)
O4 0.0739(14) 0.0353(10) 0.0737(15) 0.0006(10) 0.0498(12) 0.0166(10)
O11 0.0290(8) 0.0238(8) 0.0670(13) -0.0057(8) 0.0115(8) 0.0024(6)
O12 0.0431(10) 0.0372(10) 0.0492(11) 0.0033(8) 0.0163(9) 0.0124(8)
O13 0.0292(9) 0.0538(12) 0.0795(15) -0.0080(11) 0.0169(10) 0.0049(8)
O21 0.0311(8) 0.0245(7) 0.0470(10) -0.0005(7) 0.0193(7) 0.0011(6)
O22 0.0442(11) 0.0612(14) 0.0718(15) 0.0017(11) 0.0139(11) 0.0256(10)
O23 0.0270(9) 0.0939(19) 0.0783(16) -0.0285(14) 0.0157(10) 0.0076(10)
N11 0.0291(9) 0.0226(9) 0.0450(11) 0.0005(8) 0.0154(8) -0.0001(7)
N12 0.0373(11) 0.0204(9) 0.0408(12) 0.0030(8) 0.0152(9) 0.0027(8)
N13 0.0324(10) 0.0415(11) 0.0334(11) -0.0008(9) 0.0100(8) 0.0087(8)
N21 0.0254(8) 0.0245(8) 0.0332(10) -0.0058(7) 0.0113(8) -0.0002(7)
N22 0.0346(10) 0.0224(8) 0.0351(10) -0.0046(7) 0.0154(8) 0.0030(7)
N23 0.0313(11) 0.0704(17) 0.0373(12) -0.0082(11) 0.0086(9) 0.0157(11)
C111 0.0335(11) 0.0211(9) 0.0325(11) 0.0004(8) 0.0129(9) 0.0021(8)
C112 0.0334(12) 0.0253(11) 0.0541(15) 0.0018(10) 0.0191(11) -0.0043(9)
C113 0.0376(12) 0.0245(10) 0.0493(15) 0.0025(10) 0.0181(11) -0.0020(9)
C121 0.0282(10) 0.0247(10) 0.0288(11) 0.0001(8) 0.0092(9) 0.0020(8)
C122 0.0297(11) 0.0251(10) 0.0439(13) -0.0017(9) 0.0099(10) 0.0015(8)
C123 0.0335(12) 0.0265(11) 0.0650(18) -0.0014(11) 0.0131(12) -0.0014(9)
C124 0.0282(11) 0.0373(13) 0.0529(16) 0.0020(11) 0.0121(11) -0.0004(10)
C125 0.0280(10) 0.0356(12) 0.0297(11) 0.0007(9) 0.0092(9) 0.0068(9)
C126 0.0336(11) 0.0261(10) 0.0264(10) 0.0006(8) 0.0099(9) 0.0034(8)
C211 0.0306(10) 0.0232(9) 0.0256(10) -0.0027(8) 0.0118(9) 0.0036(8)
C212 0.0293(11) 0.0263(10) 0.0361(12) -0.0077(9) 0.0120(9) -0.0025(8)
C213 0.0352(11) 0.0262(10) 0.0380(13) -0.0078(9) 0.0158(10) -0.0044(9)
C221 0.0259(10) 0.0289(10) 0.0239(10) -0.0009(8) 0.0095(8) 0.0038(8)
C222 0.0288(10) 0.0300(10) 0.0274(11) -0.0016(9) 0.0115(9) 0.0009(8)
C223 0.0334(12) 0.0382(12) 0.0377(13) -0.0040(10) 0.0156(10) -0.0055(9)
C224 0.0285(11) 0.0532(15) 0.0355(13) -0.0053(11) 0.0134(10) -0.0042(10)
C225 0.0273(11) 0.0509(14) 0.0296(12) -0.0029(10) 0.0106(9) 0.0100(10)
C226 0.0303(11) 0.0354(11) 0.0271(11) -0.0014(9) 0.0107(9) 0.0077(9)
S4 0.0310(3) 0.0301(3) 0.0448(4) -0.0031(3) 0.0136(3) 0.0039(2)
C41 0.0500(16) 0.0464(15) 0.0620(19) -0.0013(14) 0.0285(15) -0.0024(13)
C42 0.101(3) 0.0546(19) 0.070(2) 0.0158(17) 0.039(2) 0.050(2)
S5 0.041(5) 0.042(5) 0.048(6) -0.005(4) 0.007(4) 0.011(4)
C51 0.0500(16) 0.0464(15) 0.0620(19) -0.0013(14) 0.0285(15) -0.0024(13)
C52 0.101(3) 0.0546(19) 0.070(2) 0.0158(17) 0.039(2) 0.050(2)

loop_
_atom_type_symbol
_atom_type_description
_atom_type_scat_dispersion_real
_atom_type_scat_dispersion_imag
_atom_type_scat_source
C C 0.0033 0.0016 'International Tables Vol C Tables 4.2.6.8 and 6.1.1.4'
H H 0.0000 0.0000 'International Tables Vol C Tables 4.2.6.8 and 6.1.1.4'
N N 0.0061 0.0033 'International Tables Vol C Tables 4.2.6.8 and 6.1.1.4'
O O 0.0106 0.0060 'International Tables Vol C Tables 4.2.6.8 and 6.1.1.4'
S S 0.1246 0.1234 'International Tables Vol C Tables 4.2.6.8 and 6.1.1.4'
V V 0.3005 0.5294 'International Tables Vol C Tables 4.2.6.8 and 6.1.1.4'

loop_
_geom_angle_atom_site_label_1
_geom_angle_atom_site_label_2
_geom_angle_atom_site_label_3
_geom_angle
O3 V1 O11 108.62(9)
O3 V1 O21 108.96(9)
O11 V1 O21 142.41(9)
O3 V1 N11 105.65(8)
O11 V1 N11 85.91(7)
O21 V1 N11 84.77(7)
O3 V1 N21 103.06(8)
O11 V1 N21 85.11(7)
O21 V1 N21 85.89(7)
N11 V1 N21 151.29(8)
C122 O11 V1 133.10(15)
C222 O21 V1 131.32(14)
C111 N11 C112 106.85(19)
C111 N11 V1 126.39(15)
C112 N11 V1 126.32(16)
C111 N12 C113 109.1(2)
C111 N12 H12 127(2)
C113 N12 H12 124(2)
O12 N13 O13 122.9(2)
O12 N13 C125 118.9(2)
O13 N13 C125 118.2(2)
C211 N21 C212 107.14(18)
C211 N21 V1 125.44(15)
C212 N21 V1 127.00(14)
C211 N22 C213 108.42(18)
C211 N22 H22 128(2)
C213 N22 H22 124(2)
O22 N23 O23 122.9(2)
O22 N23 C225 118.8(2)
O23 N23 C225 118.3(3)
N11 C111 N12 109.0(2)
N11 C111 C121 125.89(19)
N12 C111 C121 125.1(2)
C113 C112 N11 109.1(2)
C113 C112 H112 125.5
N11 C112 H112 125.5
C112 C113 N12 106.0(2)
C112 C113 H113 127.0
N12 C113 H113 127.0
C126 C121 C122 118.7(2)
C126 C121 C111 121.5(2)
C122 C121 C111 119.76(19)
O11 C122 C123 118.1(2)
O11 C122 C121 123.1(2)
C123 C122 C121 118.8(2)
C124 C123 C122 121.8(2)
C124 C123 H123 119.1
C122 C123 H123 119.1
C123 C124 C125 118.5(2)
C123 C124 H124 120.7
C125 C124 H124 120.7
C126 C125 C124 122.0(2)
C126 C125 N13 119.7(2)
C124 C125 N13 118.3(2)
C125 C126 C121 120.2(2)
C125 C126 H126 119.9
C121 C126 H126 119.9
N21 C211 N22 108.99(19)
N21 C211 C221 125.61(19)
N22 C211 C221 125.39(19)
C213 C212 N21 108.8(2)
C213 C212 H212 125.6
N21 C212 H212 125.6
C212 C213 N22 106.7(2)
C212 C213 H213 126.7
N22 C213 H213 126.7
C226 C221 C222 119.2(2)
C226 C221 C211 120.6(2)
C222 C221 C211 120.20(19)
O21 C222 C223 117.9(2)
O21 C222 C221 123.2(2)
C223 C222 C221 118.9(2)
C224 C223 C222 121.2(2)
C224 C223 H223 119.4
C222 C223 H223 119.4
C223 C224 C225 118.9(2)
C223 C224 H224 120.6
C225 C224 H224 120.6
C226 C225 C224 122.3(2)
C226 C225 N23 118.1(2)
C224 C225 N23 119.6(2)
C225 C226 C221 119.5(2)
C225 C226 H226 120.3
C221 C226 H226 120.3
O4 S4 C42 105.50(15)
O4 S4 C41 107.07(14)
C42 S4 C41 99.08(18)
S4 C41 H41A 109.5
S4 C41 H41B 109.5
H41A C41 H41B 109.5
S4 C41 H41C 109.5
H41A C41 H41C 109.5
H41B C41 H41C 109.5
S4 C42 H42A 109.5
S4 C42 H42B 109.5
H42A C42 H42B 109.5
S4 C42 H42C 109.5
H42A C42 H42C 109.5
H42B C42 H42C 109.5
O4 S5 C52 121.5(7)
O4 S5 C51 99.7(5)
C52 S5 C51 98.8(5)
S5 C51 H51A 109.5
S5 C51 H51B 109.5
H51A C51 H51B 109.5
S5 C51 H51C 109.5
H51A C51 H51C 109.5
H51B C51 H51C 109.5
S5 C52 H52A 109.5
S5 C52 H52B 109.5
H52A C52 H52B 109.5
S5 C52 H52C 109.5
H52A C52 H52C 109.5
H52B C52 H52C 109.5

loop_
_geom_bond_atom_site_label_1
_geom_bond_atom_site_label_2
_geom_bond_distance
V1 O3 1.6144(18)
V1 O11 1.9080(18)
V1 O21 1.9126(16)
V1 N11 2.0586(19)
V1 N21 2.0638(18)
O4 S5 1.435(10)
O4 S4 1.496(2)
O11 C122 1.316(3)
O12 N13 1.225(3)
O13 N13 1.230(3)
O21 C222 1.314(3)
O22 N23 1.226(3)
O23 N23 1.232(3)
N11 C111 1.338(3)
N11 C112 1.384(3)
N12 C111 1.346(3)
N12 C113 1.373(3)
N12 H12 0.77(3)
N13 C125 1.454(3)
N21 C211 1.339(3)
N21 C212 1.381(3)
N22 C211 1.352(3)
N22 C213 1.374(3)
N22 H22 0.84(3)
N23 C225 1.455(3)
C111 C121 1.456(3)
C112 C113 1.354(3)
C112 H112 0.9500
C113 H113 0.9500
C121 C126 1.398(3)
C121 C122 1.424(3)
C122 C123 1.407(3)
C123 C124 1.373(3)
C123 H123 0.9500
C124 C125 1.388(3)
C124 H124 0.9500
C125 C126 1.379(3)
C126 H126 0.9500
C211 C221 1.452(3)
C212 C213 1.352(3)
C212 H212 0.9500
C213 H213 0.9500
C221 C226 1.398(3)
C221 C222 1.418(3)
C222 C223 1.411(3)
C223 C224 1.371(4)
C223 H223 0.9500
C224 C225 1.385(4)
C224 H224 0.9500
C225 C226 1.382(3)
C226 H226 0.9500
S4 C42 1.755(3)
S4 C41 1.763(3)
C41 H41A 0.9800
C41 H41B 0.9800
C41 H41C 0.9800
C42 H42A 0.9800
C42 H42B 0.9800
C42 H42C 0.9800
S5 C52 1.535(9)
S5 C51 1.971(10)
C51 H51A 0.9800
C51 H51B 0.9800
C51 H51C 0.9800
C52 H52A 0.9800
C52 H52B 0.9800
C52 H52C 0.9800

loop_
_geom_hbond_atom_site_label_D
_geom_hbond_atom_site_label_H
_geom_hbond_atom_site_label_A
_geom_hbond_distance_DH
_geom_hbond_distance_HA
_geom_hbond_distance_DA
_geom_hbond_angle_DHA
_geom_hbond_site_symmetry_A
_geom_hbond_publ_flag
N12 H12 O3 0.77(3) 2.11(3) 2.828(3) 153(3) 2_645 yes
N22 H22 O4 0.84(3) 1.86(3) 2.695(3) 170(3) 1_565 yes
C41 H41A O22 0.98 2.57 3.383(4) 141 3_566 yes
C41 H41B O22 0.98 2.52 3.430(4) 155 1_545 yes
C41 H41C O12 0.98 2.51 3.144(4) 122 3_656 yes
C41 H41C O3 0.98 2.59 3.277(4) 127 4_566 yes
C112 H112 O21 0.95 2.56 2.903(3) 102 . yes
C212 H212 O11 0.95 2.56 2.909(3) 102 . yes
C223 H223 O22 0.95 2.51 3.178(3) 127 2_545 yes

loop_
_geom_torsion_atom_site_label_1
_geom_torsion_atom_site_label_2
_geom_torsion_atom_site_label_3
_geom_torsion_atom_site_label_4
_geom_torsion
C112 N11 C111 N12 -0.8(3)
V1 N11 C111 N12 -173.59(16)
C112 N11 C111 C121 177.8(2)
V1 N11 C111 C121 5.1(3)
C113 N12 C111 N11 1.2(3)
C113 N12 C111 C121 -177.4(2)
C111 N11 C112 C113 0.2(3)
V1 N11 C112 C113 172.91(18)
N11 C112 C113 N12 0.6(3)
C111 N12 C113 C112 -1.1(3)
N11 C111 C121 C126 -172.7(2)
N12 C111 C121 C126 5.8(4)
N11 C111 C121 C122 7.6(4)
N12 C111 C121 C122 -174.0(2)
V1 O11 C122 C123 155.6(2)
V1 O11 C122 C121 -24.6(4)
C126 C121 C122 O11 -179.1(2)
C111 C121 C122 O11 0.7(4)
C126 C121 C122 C123 0.7(4)
C111 C121 C122 C123 -179.6(2)
O11 C122 C123 C124 179.0(3)
C121 C122 C123 C124 -0.7(4)
C122 C123 C124 C125 0.3(4)
C123 C124 C125 C126 0.1(4)
C123 C124 C125 N13 -178.1(2)
O12 N13 C125 C126 -1.0(3)
O13 N13 C125 C126 179.3(2)
O12 N13 C125 C124 177.2(2)
O13 N13 C125 C124 -2.6(3)
C124 C125 C126 C121 -0.1(4)
N13 C125 C126 C121 178.0(2)
C122 C121 C126 C125 -0.3(3)
C111 C121 C126 C125 180.0(2)
C212 N21 C211 N22 -0.6(3)
V1 N21 C211 N22 -173.49(15)
C212 N21 C211 C221 178.9(2)
V1 N21 C211 C221 6.0(3)
C213 N22 C211 N21 0.8(3)
C213 N22 C211 C221 -178.7(2)
C211 N21 C212 C213 0.2(3)
V1 N21 C212 C213 172.92(16)
N21 C212 C213 N22 0.3(3)
C211 N22 C213 C212 -0.7(3)
N21 C211 C221 C226 -169.6(2)
N22 C211 C221 C226 9.7(3)
N21 C211 C221 C222 10.1(3)
N22 C211 C221 C222 -170.5(2)
V1 O21 C222 C223 152.85(18)
V1 O21 C222 C221 -27.9(3)
C226 C221 C222 O21 179.1(2)
C211 C221 C222 O21 -0.7(3)
C226 C221 C222 C223 -1.7(3)
C211 C221 C222 C223 178.6(2)
O21 C222 C223 C224 -178.5(2)
C221 C222 C223 C224 2.2(4)
C222 C223 C224 C225 -1.5(4)
C223 C224 C225 C226 0.3(4)
C223 C224 C225 N23 179.5(2)
O22 N23 C225 C226 -0.1(4)
O23 N23 C225 C226 -179.4(2)
O22 N23 C225 C224 -179.4(3)
O23 N23 C225 C224 1.4(4)
C224 C225 C226 C221 0.2(4)
N23 C225 C226 C221 -179.0(2)
C222 C221 C226 C225 0.5(3)
C211 C221 C226 C225 -179.7(2)
